data_7061216
loop_
_publ_author_name
'Makarov, Alexander Yu.'
'Volkova, Yulia M.'
'Zikirin, Samat B.'
'Irtegova, Irina G.'
'Bagryanskaya, Irina Yu.'
'Gatilov, Yuri V.'
'Nefedov, Andrey A.'
'Zibarev, Andrey V.'

_publ_section_title
;
 New 3,1,2,4-benzothiaselenadiazines, related \p-heterocycles including
 Herz cations, radicals and molecular complexes, and Bunte salts
;
_journal_issue 8
_journal_name_full 'New Journal of Chemistry'
_journal_page_first 3687
_journal_page_last 3696
_journal_paper_doi 10.1039/D1NJ05979C
_journal_volume 46
_journal_year 2022
_chemical_formula_moiety 'C14 H21.33 Cl0.67 N2 O2 S2, C14 H20 N S2, Cl'
_chemical_formula_sum 'C28 H41.33 Cl1.67 N3 O2 S4'
_chemical_formula_weight 639.41
_chemical_name_systematic
'1 : 1 complex between 4,7-Di-tert-butyl-1,2,3-benzodithiazolium chloride and 5,8-Di-tert-butyl-7-chlor-1,3,2,4-benzodithiadiazine 3,3-dioxide'
_space_group_crystal_system triclinic
_space_group_IT_number 2
_space_group_name_Hall '-P 1'
_space_group_name_H-M_alt 'P -1'
_atom_sites_solution_hydrogens geom
_audit_creation_method SHELXL-2018/3
_audit_update_record
;
2022-01-11 deposited with the CCDC.	2022-01-19 downloaded from the CCDC.
;
_cell_angle_alpha 113.319(3)
_cell_angle_beta 98.895(3)
_cell_angle_gamma 103.186(3)
_cell_formula_units_Z 2
_cell_length_a 10.5054(7)
_cell_length_b 12.3360(8)
_cell_length_c 14.6228(10)
_cell_measurement_reflns_used 9907
_cell_measurement_temperature 296(2)
_cell_measurement_theta_max 27.21
_cell_measurement_theta_min 2.23
_cell_volume 1629.5(2)
_computing_cell_refinement 'Bruker SAINT'
_computing_data_collection 'Bruker APEX2'
_computing_data_reduction 'Bruker SAINT'
_computing_molecular_graphics 'Bruker SHELXTL'
_computing_publication_material 'Bruker SHELXTL'
_computing_structure_refinement 'SHELXL-2018/3 (Sheldrick, 2018)'
_computing_structure_solution 'SHELXS-97 (Sheldrick, 2008)'
_diffrn_ambient_temperature 296(2)
_diffrn_measured_fraction_theta_full 0.999
_diffrn_measured_fraction_theta_max 0.942
_diffrn_measurement_device_type 'Bruker APEX-II CCD'
_diffrn_measurement_method '\f and \w scans'
_diffrn_radiation_type MoK\a
_diffrn_radiation_wavelength 0.71073
_diffrn_reflns_av_R_equivalents 0.0182
_diffrn_reflns_av_unetI/netI 0.0459
_diffrn_reflns_Laue_measured_fraction_full 0.999
_diffrn_reflns_Laue_measured_fraction_max 0.942
_diffrn_reflns_limit_h_max 13
_diffrn_reflns_limit_h_min -13
_diffrn_reflns_limit_k_max 16
_diffrn_reflns_limit_k_min -12
_diffrn_reflns_limit_l_max 16
_diffrn_reflns_limit_l_min -18
_diffrn_reflns_number 10427
_diffrn_reflns_point_group_measured_fraction_full 0.999
_diffrn_reflns_point_group_measured_fraction_max 0.942
_diffrn_reflns_theta_full 25.242
_diffrn_reflns_theta_max 27.509
_diffrn_reflns_theta_min 2.070
_diffrn_source 'sealed tube'
_exptl_absorpt_coefficient_mu 0.458
_exptl_absorpt_correction_T_max 0.9166
_exptl_absorpt_correction_T_min 0.7655
_exptl_absorpt_correction_type multi-scan
_exptl_absorpt_process_details SADABS
_exptl_crystal_colour yellow
_exptl_crystal_density_diffrn 1.303
_exptl_crystal_density_method 'not measured'
_exptl_crystal_description prism
_exptl_crystal_F_000 677
_exptl_crystal_size_max 0.450
_exptl_crystal_size_mid 0.300
_exptl_crystal_size_min 0.100
_refine_diff_density_max 0.594
_refine_diff_density_min -0.383
_refine_diff_density_rms 0.062
_refine_ls_extinction_method none
_refine_ls_goodness_of_fit_ref 1.018
_refine_ls_hydrogen_treatment constr
_refine_ls_matrix_type full
_refine_ls_number_parameters 365
_refine_ls_number_reflns 7060
_refine_ls_number_restraints 0
_refine_ls_restrained_S_all 1.018
_refine_ls_R_factor_all 0.0698
_refine_ls_R_factor_gt 0.0476
_refine_ls_shift/su_max 0.007
_refine_ls_shift/su_mean 0.000
_refine_ls_structure_factor_coef Fsqd
_refine_ls_weighting_details 'w=1/[\s^2^(Fo^2^)+(0.0629P)^2^+0.9988P] where P=(Fo^2^+2Fc^2^)/3'
_refine_ls_weighting_scheme calc
_refine_ls_wR_factor_gt 0.1224
_refine_ls_wR_factor_ref 0.1379
_reflns_Friedel_coverage 0.000
_reflns_number_gt 5218
_reflns_number_total 7060
_reflns_threshold_expression 'I > 2\s(I)'
_cod_data_source_file d1nj05979c2.cif
_cod_data_source_block 25_26_vim201f
_cod_depositor_comments 'Adding full bibliography for 7061215--7061218.cif.'
_cod_original_cell_volume 1629.55(19)
_cod_database_code 7061216
_shelx_shelxl_version_number 2018/3
_shelx_space_group_comment
;
The symmetry employed for this shelxl refinement is uniquely defined
by the following loop, which should always be used as a source of
symmetry information in preference to the above space-group names.
They are only intended as comments.
;
_shelx_estimated_absorpt_t_min 0.820
_shelx_estimated_absorpt_t_max 0.956

loop_
_space_group_symop_operation_xyz
'x, y, z'
'-x, -y, -z'

loop_
_atom_site_label
_atom_site_type_symbol
_atom_site_fract_x
_atom_site_fract_y
_atom_site_fract_z
_atom_site_U_iso_or_equiv
_atom_site_adp_type
_atom_site_occupancy
_atom_site_site_symmetry_order
_atom_site_calc_flag
_atom_site_refinement_flags_posn
_atom_site_refinement_flags_adp
_atom_site_refinement_flags_occupancy
_atom_site_disorder_assembly
_atom_site_disorder_group
S1 S 0.37300(6) 0.74188(6) 1.28541(5) 0.03999(16) Uani 1 1 d . . . . .
S1' S 0.77250(7) -0.13931(6) 0.75238(6) 0.04877(19) Uani 1 1 d . . . . .
S3 S 0.61359(7) -0.31709(6) 0.55158(5) 0.04542(18) Uani 1 1 d . . . . .
S2 S 0.53025(7) 0.90107(6) 1.36924(5) 0.04586(18) Uani 1 1 d . . . . .
Cl1 Cl 0.27841(7) 0.95338(6) 1.40493(5) 0.04828(18) Uani 1 1 d . . . . .
C7' C 0.4915(3) 0.0201(3) 0.8459(2) 0.0533(7) Uani 0.668(4) 1 d . . P A 1
Cl2 Cl 0.46454(16) 0.16272(12) 0.91270(11) 0.0788(6) Uani 0.668(4) 1 d . . P A 1
C7" C 0.4915(3) 0.0201(3) 0.8459(2) 0.0533(7) Uani 0.332(4) 1 d . . P A 2
H1 H 0.485099 0.094826 0.892677 0.064 Uiso 0.332(4) 1 calc R U P A 2
O1 O 0.6577(2) -0.42215(18) 0.53701(18) 0.0643(6) Uani 1 1 d . . . . .
O2 O 0.5535(2) -0.3095(2) 0.46128(15) 0.0630(6) Uani 1 1 d . . . . .
N2 N 0.7362(2) -0.1869(2) 0.62326(17) 0.0452(5) Uani 1 1 d . . . . .
H2 H 0.780204 -0.144614 0.596867 0.054 Uiso 1 1 calc R U . . .
N4 N 0.5153(2) -0.31205(19) 0.62868(16) 0.0430(5) Uani 1 1 d . . . . .
H4 H 0.470811 -0.381014 0.626827 0.052 Uiso 1 1 calc R U . . .
N3 N 0.6504(2) 0.8501(2) 1.33994(17) 0.0434(5) Uani 1 1 d . . . . .
C10' C 0.7179(5) 0.1976(4) 1.0327(3) 0.1027(16) Uani 1 1 d . . . . .
H10D H 0.652340 0.156441 1.057264 0.154 Uiso 1 1 calc R U . . .
H10E H 0.682270 0.250604 1.010126 0.154 Uiso 1 1 calc R U . . .
H10F H 0.800207 0.246841 1.087712 0.154 Uiso 1 1 calc R U . . .
C9' C 0.7483(3) 0.0991(3) 0.9410(2) 0.0489(7) Uani 1 1 d . . . . .
C8' C 0.6172(3) 0.0052(2) 0.85321(19) 0.0411(6) Uani 1 1 d . . . . .
C6' C 0.3720(3) -0.0692(3) 0.7728(2) 0.0493(7) Uani 1 1 d . . . . .
H6' H 0.290470 -0.051897 0.773778 0.059 Uiso 1 1 calc R U . A 1
C5' C 0.3710(3) -0.1828(2) 0.69907(19) 0.0421(6) Uani 1 1 d . . . . .
C13' C 0.2345(3) -0.2802(3) 0.6244(2) 0.0488(7) Uani 1 1 d . . . . .
C14' C 0.2331(4) -0.3147(3) 0.5105(2) 0.0631(8) Uani 1 1 d . . . . .
H14D H 0.145306 -0.371059 0.465950 0.095 Uiso 1 1 calc R U . . .
H14E H 0.301111 -0.353951 0.493748 0.095 Uiso 1 1 calc R U . . .
H14F H 0.252181 -0.240659 0.500845 0.095 Uiso 1 1 calc R U . . .
C15' C 0.1154(3) -0.2318(4) 0.6417(3) 0.0764(10) Uani 1 1 d . . . . .
H15D H 0.032117 -0.296570 0.597126 0.115 Uiso 1 1 calc R U . . .
H15E H 0.124766 -0.162009 0.626391 0.115 Uiso 1 1 calc R U . . .
H15F H 0.114035 -0.206141 0.712601 0.115 Uiso 1 1 calc R U . . .
C11' C 0.8414(4) 0.1697(3) 0.8994(3) 0.0759(11) Uani 1 1 d . . . . .
H11D H 0.922263 0.226280 0.953663 0.114 Uiso 1 1 calc R U . . .
H11E H 0.795386 0.215694 0.874493 0.114 Uiso 1 1 calc R U . . .
H11F H 0.865284 0.111857 0.843652 0.114 Uiso 1 1 calc R U . . .
C12' C 0.8186(5) 0.0305(4) 0.9879(3) 0.0924(14) Uani 1 1 d . . . . .
H12D H 0.855174 -0.021783 0.938080 0.139 Uiso 1 1 calc R U . . .
H12E H 0.754043 -0.019799 1.006680 0.139 Uiso 1 1 calc R U . . .
H12F H 0.890913 0.089860 1.048388 0.139 Uiso 1 1 calc R U . . .
C8A C 0.6193(3) -0.1070(2) 0.77328(19) 0.0388(5) Uani 1 1 d . . . . .
C4A C 0.4992(3) -0.1990(2) 0.69930(18) 0.0380(5) Uani 1 1 d . . . . .
C16' C 0.2086(3) -0.3966(3) 0.6436(3) 0.0624(8) Uani 1 1 d . . . . .
H16D H 0.206355 -0.373445 0.714131 0.094 Uiso 1 1 calc R U . . .
H16E H 0.280146 -0.432176 0.630881 0.094 Uiso 1 1 calc R U . . .
H16F H 0.123068 -0.456731 0.597893 0.094 Uiso 1 1 calc R U . . .
C13 C 0.9118(3) 0.7994(3) 1.4123(2) 0.0615(8) Uani 1 1 d . . . . .
H13A H 0.883200 0.733030 1.430823 0.092 Uiso 1 1 calc R U . . .
H13B H 0.867928 0.860412 1.440755 0.092 Uiso 1 1 calc R U . . .
H13C H 1.008572 0.837541 1.439469 0.092 Uiso 1 1 calc R U . . .
C12 C 0.8727(3) 0.7466(3) 1.2932(2) 0.0473(6) Uani 1 1 d . . . . .
C4 C 0.7206(3) 0.6713(3) 1.25041(19) 0.0413(6) Uani 1 1 d . . . . .
C5 C 0.6719(3) 0.5459(3) 1.1870(2) 0.0546(7) Uani 1 1 d . . . . .
H5 H 0.733847 0.504519 1.166428 0.065 Uiso 1 1 calc R U . . .
C6 C 0.5322(3) 0.4760(3) 1.1512(2) 0.0552(7) Uani 1 1 d . . . . .
H6 H 0.507820 0.391074 1.108345 0.066 Uiso 1 1 calc R U . . .
C7 C 0.4299(3) 0.5249(2) 1.17521(19) 0.0400(6) Uani 1 1 d . . . . .
C8 C 0.2790(3) 0.4461(2) 1.1360(2) 0.0470(6) Uani 1 1 d . . . . .
C9 C 0.2226(3) 0.4513(3) 1.2275(3) 0.0640(9) Uani 1 1 d . . . . .
H9A H 0.130669 0.396295 1.202108 0.096 Uiso 1 1 calc R U . . .
H9B H 0.224424 0.534863 1.268662 0.096 Uiso 1 1 calc R U . . .
H9C H 0.277286 0.425997 1.269073 0.096 Uiso 1 1 calc R U . . .
C10 C 0.2627(4) 0.3079(3) 1.0683(3) 0.0741(10) Uani 1 1 d . . . . .
H10A H 0.314727 0.278656 1.107877 0.111 Uiso 1 1 calc R U . . .
H10B H 0.294828 0.300439 1.008743 0.111 Uiso 1 1 calc R U . . .
H10C H 0.168588 0.258973 1.046207 0.111 Uiso 1 1 calc R U . . .
C14 C 0.9598(3) 0.6653(3) 1.2530(3) 0.0664(9) Uani 1 1 d . . . . .
H14A H 0.940367 0.633908 1.179166 0.100 Uiso 1 1 calc R U . . .
H14B H 0.939944 0.596823 1.270047 0.100 Uiso 1 1 calc R U . . .
H14C H 1.054124 0.713728 1.284297 0.100 Uiso 1 1 calc R U . . .
C15 C 0.9020(3) 0.8527(3) 1.2616(3) 0.0623(8) Uani 1 1 d . . . . .
H15A H 0.997519 0.897850 1.286951 0.093 Uiso 1 1 calc R U . . .
H15B H 0.852170 0.908009 1.290637 0.093 Uiso 1 1 calc R U . . .
H15C H 0.874509 0.818536 1.187500 0.093 Uiso 1 1 calc R U . . .
C3A C 0.6185(2) 0.7269(2) 1.27649(18) 0.0371(5) Uani 1 1 d . . . . .
C7A C 0.4762(2) 0.6556(2) 1.23991(18) 0.0351(5) Uani 1 1 d . . . . .
C11 C 0.1971(3) 0.4915(3) 1.0712(3) 0.0659(9) Uani 1 1 d . . . . .
H11A H 0.233430 0.487344 1.013951 0.099 Uiso 1 1 calc R U . . .
H11B H 0.202848 0.575998 1.113333 0.099 Uiso 1 1 calc R U . . .
H11C H 0.103804 0.439629 1.045512 0.099 Uiso 1 1 calc R U . . .

loop_
_atom_site_aniso_label
_atom_site_aniso_U_11
_atom_site_aniso_U_22
_atom_site_aniso_U_33
_atom_site_aniso_U_23
_atom_site_aniso_U_13
_atom_site_aniso_U_12
S1 0.0324(3) 0.0363(3) 0.0419(3) 0.0113(3) 0.0035(3) 0.0101(2)
S1' 0.0479(4) 0.0412(4) 0.0477(4) 0.0142(3) 0.0024(3) 0.0151(3)
S3 0.0569(4) 0.0349(3) 0.0389(4) 0.0114(3) 0.0115(3) 0.0152(3)
S2 0.0375(3) 0.0349(3) 0.0497(4) 0.0072(3) 0.0067(3) 0.0090(3)
Cl1 0.0431(3) 0.0376(3) 0.0537(4) 0.0117(3) 0.0065(3) 0.0148(3)
C7' 0.0683(19) 0.0339(14) 0.0454(16) 0.0068(12) 0.0130(14) 0.0160(13)
Cl2 0.0853(10) 0.0527(8) 0.0733(10) 0.0003(6) 0.0167(7) 0.0320(7)
C7" 0.0683(19) 0.0339(14) 0.0454(16) 0.0068(12) 0.0130(14) 0.0160(13)
O1 0.0779(15) 0.0358(10) 0.0697(14) 0.0109(10) 0.0205(12) 0.0241(10)
O2 0.0735(14) 0.0683(14) 0.0399(11) 0.0242(10) 0.0098(10) 0.0136(11)
N2 0.0478(13) 0.0400(12) 0.0469(13) 0.0176(10) 0.0178(10) 0.0127(10)
N4 0.0538(13) 0.0256(10) 0.0416(12) 0.0122(9) 0.0081(10) 0.0067(9)
N3 0.0368(11) 0.0405(12) 0.0441(12) 0.0124(10) 0.0092(9) 0.0100(9)
C10' 0.106(3) 0.088(3) 0.059(2) -0.012(2) 0.011(2) 0.021(3)
C9' 0.0587(17) 0.0382(14) 0.0340(13) 0.0100(11) 0.0032(12) 0.0050(12)
C8' 0.0532(16) 0.0332(13) 0.0336(13) 0.0146(11) 0.0102(11) 0.0094(11)
C6' 0.0457(15) 0.0473(16) 0.0499(16) 0.0168(13) 0.0118(13) 0.0160(12)
C5' 0.0489(15) 0.0369(13) 0.0361(13) 0.0169(11) 0.0068(11) 0.0083(11)
C13' 0.0443(15) 0.0464(15) 0.0439(15) 0.0153(13) 0.0049(12) 0.0071(12)
C14' 0.066(2) 0.067(2) 0.0432(16) 0.0219(15) -0.0029(14) 0.0151(16)
C15' 0.0514(19) 0.081(3) 0.074(2) 0.021(2) 0.0027(17) 0.0148(17)
C11' 0.064(2) 0.065(2) 0.076(2) 0.0360(19) -0.0038(18) -0.0130(17)
C12' 0.112(3) 0.067(2) 0.068(2) 0.026(2) -0.026(2) 0.017(2)
C8A 0.0457(14) 0.0354(13) 0.0335(12) 0.0151(10) 0.0078(11) 0.0123(11)
C4A 0.0493(14) 0.0293(12) 0.0312(12) 0.0132(10) 0.0067(10) 0.0089(10)
C16' 0.0588(19) 0.0519(18) 0.064(2) 0.0247(16) 0.0130(16) 0.0011(15)
C13 0.0419(16) 0.085(2) 0.0480(17) 0.0243(16) 0.0048(13) 0.0173(15)
C12 0.0350(13) 0.0589(17) 0.0423(14) 0.0178(13) 0.0105(11) 0.0136(12)
C4 0.0357(13) 0.0507(15) 0.0357(13) 0.0170(12) 0.0096(10) 0.0151(11)
C5 0.0464(15) 0.0523(17) 0.0558(17) 0.0107(14) 0.0139(13) 0.0242(13)
C6 0.0538(17) 0.0390(15) 0.0538(17) 0.0039(13) 0.0097(14) 0.0154(13)
C7 0.0423(14) 0.0352(13) 0.0336(13) 0.0100(10) 0.0050(10) 0.0104(10)
C8 0.0436(14) 0.0359(13) 0.0498(16) 0.0143(12) 0.0036(12) 0.0070(11)
C9 0.0585(19) 0.0566(19) 0.075(2) 0.0324(17) 0.0181(17) 0.0100(15)
C10 0.063(2) 0.0390(17) 0.083(2) 0.0044(16) 0.0019(18) 0.0036(15)
C14 0.0406(16) 0.078(2) 0.074(2) 0.0233(18) 0.0155(15) 0.0259(15)
C15 0.0430(16) 0.079(2) 0.069(2) 0.0402(18) 0.0152(15) 0.0133(15)
C3A 0.0354(12) 0.0407(13) 0.0300(12) 0.0138(10) 0.0048(10) 0.0096(10)
C7A 0.0374(12) 0.0381(13) 0.0294(11) 0.0148(10) 0.0054(10) 0.0144(10)
C11 0.0495(17) 0.062(2) 0.065(2) 0.0259(17) -0.0122(15) 0.0023(15)

loop_
_atom_type_symbol
_atom_type_description
_atom_type_scat_dispersion_real
_atom_type_scat_dispersion_imag
_atom_type_scat_source
C C 0.0033 0.0016 'International Tables Vol C Tables 4.2.6.8 and 6.1.1.4'
H H 0.0000 0.0000 'International Tables Vol C Tables 4.2.6.8 and 6.1.1.4'
N N 0.0061 0.0033 'International Tables Vol C Tables 4.2.6.8 and 6.1.1.4'
O O 0.0106 0.0060 'International Tables Vol C Tables 4.2.6.8 and 6.1.1.4'
S S 0.1246 0.1234 'International Tables Vol C Tables 4.2.6.8 and 6.1.1.4'
Cl Cl 0.1484 0.1585 'International Tables Vol C Tables 4.2.6.8 and 6.1.1.4'

loop_
_geom_angle_atom_site_label_1
_geom_angle_atom_site_label_2
_geom_angle_atom_site_label_3
_geom_angle
_geom_angle_site_symmetry_1
_geom_angle_site_symmetry_3
_geom_angle_publ_flag
C7A S1 S2 93.33(9) . . ?
N2 S1' C8A 98.80(12) . . ?
O2 S3 O1 117.21(14) . . ?
O2 S3 N2 107.07(13) . . ?
O1 S3 N2 111.71(13) . . ?
O2 S3 N4 113.08(13) . . ?
O1 S3 N4 106.01(13) . . ?
N2 S3 N4 100.57(11) . . ?
N3 S2 S1 99.14(9) . . ?
C8' C7' C6' 124.4(3) . . ?
C8' C7' Cl2 123.7(2) . . ?
C6' C7' Cl2 111.1(2) . . ?
C8' C7" C6' 124.4(3) . . ?
C8' C7" H1 117.8 . . ?
C6' C7" H1 117.8 . . ?
S3 N2 S1' 116.37(13) . . ?
S3 N2 H2 121.8 . . ?
S1' N2 H2 121.8 . . ?
C4A N4 S3 123.73(17) . . ?
C4A N4 H4 118.1 . . ?
S3 N4 H4 118.1 . . ?
C3A N3 S2 117.58(18) . . ?
C9' C10' H10D 109.5 . . ?
C9' C10' H10E 109.5 . . ?
H10D C10' H10E 109.5 . . ?
C9' C10' H10F 109.5 . . ?
H10D C10' H10F 109.5 . . ?
H10E C10' H10F 109.5 . . ?
C11' C9' C12' 112.0(3) . . ?
C11' C9' C10' 106.8(3) . . ?
C12' C9' C10' 105.0(3) . . ?
C11' C9' C8' 110.1(2) . . ?
C12' C9' C8' 109.9(2) . . ?
C10' C9' C8' 112.8(3) . . ?
C7" C8' C8A 113.9(2) . . ?
C7' C8' C8A 113.9(2) . . ?
C7" C8' C9' 124.6(2) . . ?
C7' C8' C9' 124.6(2) . . ?
C8A C8' C9' 121.5(3) . . ?
C5' C6' C7' 122.2(3) . . ?
C5' C6' C7" 122.2(3) . . ?
C5' C6' H6' 118.9 . . ?
C7' C6' H6' 118.9 . . ?
C6' C5' C4A 115.3(2) . . ?
C6' C5' C13' 119.5(3) . . ?
C4A C5' C13' 125.1(2) . . ?
C15' C13' C16' 106.8(3) . . ?
C15' C13' C14' 106.4(3) . . ?
C16' C13' C14' 111.0(3) . . ?
C15' C13' C5' 112.0(2) . . ?
C16' C13' C5' 109.4(2) . . ?
C14' C13' C5' 111.1(2) . . ?
C13' C14' H14D 109.5 . . ?
C13' C14' H14E 109.5 . . ?
H14D C14' H14E 109.5 . . ?
C13' C14' H14F 109.5 . . ?
H14D C14' H14F 109.5 . . ?
H14E C14' H14F 109.5 . . ?
C13' C15' H15D 109.5 . . ?
C13' C15' H15E 109.5 . . ?
H15D C15' H15E 109.5 . . ?
C13' C15' H15F 109.5 . . ?
H15D C15' H15F 109.5 . . ?
H15E C15' H15F 109.5 . . ?
C9' C11' H11D 109.5 . . ?
C9' C11' H11E 109.5 . . ?
H11D C11' H11E 109.5 . . ?
C9' C11' H11F 109.5 . . ?
H11D C11' H11F 109.5 . . ?
H11E C11' H11F 109.5 . . ?
C9' C12' H12D 109.5 . . ?
C9' C12' H12E 109.5 . . ?
H12D C12' H12E 109.5 . . ?
C9' C12' H12F 109.5 . . ?
H12D C12' H12F 109.5 . . ?
H12E C12' H12F 109.5 . . ?
C4A C8A C8' 122.2(2) . . ?
C4A C8A S1' 114.38(19) . . ?
C8' C8A S1' 123.3(2) . . ?
C5' C4A C8A 121.6(2) . . ?
C5' C4A N4 122.2(2) . . ?
C8A C4A N4 116.1(2) . . ?
C13' C16' H16D 109.5 . . ?
C13' C16' H16E 109.5 . . ?
H16D C16' H16E 109.5 . . ?
C13' C16' H16F 109.5 . . ?
H16D C16' H16F 109.5 . . ?
H16E C16' H16F 109.5 . . ?
C12 C13 H13A 109.5 . . ?
C12 C13 H13B 109.5 . . ?
H13A C13 H13B 109.5 . . ?
C12 C13 H13C 109.5 . . ?
H13A C13 H13C 109.5 . . ?
H13B C13 H13C 109.5 . . ?
C14 C12 C15 108.7(3) . . ?
C14 C12 C4 111.5(2) . . ?
C15 C12 C4 110.0(2) . . ?
C14 C12 C13 107.6(3) . . ?
C15 C12 C13 110.5(3) . . ?
C4 C12 C13 108.6(2) . . ?
C5 C4 C3A 114.4(2) . . ?
C5 C4 C12 123.5(3) . . ?
C3A C4 C12 122.1(2) . . ?
C4 C5 C6 123.3(3) . . ?
C4 C5 H5 118.4 . . ?
C6 C5 H5 118.4 . . ?
C7 C6 C5 124.6(3) . . ?
C7 C6 H6 117.7 . . ?
C5 C6 H6 117.7 . . ?
C6 C7 C7A 113.9(2) . . ?
C6 C7 C8 123.3(2) . . ?
C7A C7 C8 122.8(2) . . ?
C11 C8 C10 108.7(3) . . ?
C11 C8 C7 110.6(2) . . ?
C10 C8 C7 110.0(2) . . ?
C11 C8 C9 110.4(3) . . ?
C10 C8 C9 106.9(3) . . ?
C7 C8 C9 110.1(2) . . ?
C8 C9 H9A 109.5 . . ?
C8 C9 H9B 109.5 . . ?
H9A C9 H9B 109.5 . . ?
C8 C9 H9C 109.5 . . ?
H9A C9 H9C 109.5 . . ?
H9B C9 H9C 109.5 . . ?
C8 C10 H10A 109.5 . . ?
C8 C10 H10B 109.5 . . ?
H10A C10 H10B 109.5 . . ?
C8 C10 H10C 109.5 . . ?
H10A C10 H10C 109.5 . . ?
H10B C10 H10C 109.5 . . ?
C12 C14 H14A 109.5 . . ?
C12 C14 H14B 109.5 . . ?
H14A C14 H14B 109.5 . . ?
C12 C14 H14C 109.5 . . ?
H14A C14 H14C 109.5 . . ?
H14B C14 H14C 109.5 . . ?
C12 C15 H15A 109.5 . . ?
C12 C15 H15B 109.5 . . ?
H15A C15 H15B 109.5 . . ?
C12 C15 H15C 109.5 . . ?
H15A C15 H15C 109.5 . . ?
H15B C15 H15C 109.5 . . ?
N3 C3A C4 121.6(2) . . ?
N3 C3A C7A 116.2(2) . . ?
C4 C3A C7A 122.2(2) . . ?
C7 C7A C3A 121.6(2) . . ?
C7 C7A S1 124.58(19) . . ?
C3A C7A S1 113.77(18) . . ?
C8 C11 H11A 109.5 . . ?
C8 C11 H11B 109.5 . . ?
H11A C11 H11B 109.5 . . ?
C8 C11 H11C 109.5 . . ?
H11A C11 H11C 109.5 . . ?
H11B C11 H11C 109.5 . . ?

loop_
_geom_bond_atom_site_label_1
_geom_bond_atom_site_label_2
_geom_bond_distance
_geom_bond_site_symmetry_2
_geom_bond_publ_flag
S1 C7A 1.715(2) . ?
S1 S2 2.0189(9) . ?
S1' N2 1.689(2) . ?
S1' C8A 1.786(3) . ?
S3 O2 1.420(2) . ?
S3 O1 1.423(2) . ?
S3 N2 1.626(2) . ?
S3 N4 1.635(2) . ?
S2 N3 1.577(2) . ?
C7' C8' 1.369(4) . ?
C7' C6' 1.398(4) . ?
C7' Cl2 1.755(3) . ?
C7" C8' 1.369(4) . ?
C7" C6' 1.398(4) . ?
C7" H1 0.9300 . ?
N2 H2 0.8600 . ?
N4 C4A 1.436(3) . ?
N4 H4 0.8600 . ?
N3 C3A 1.356(3) . ?
C10' C9' 1.548(5) . ?
C10' H10D 0.9600 . ?
C10' H10E 0.9600 . ?
C10' H10F 0.9600 . ?
C9' C11' 1.517(4) . ?
C9' C12' 1.522(5) . ?
C9' C8' 1.561(4) . ?
C8' C8A 1.422(4) . ?
C6' C5' 1.386(4) . ?
C6' H6' 0.9300 . ?
C5' C4A 1.405(4) . ?
C5' C13' 1.544(4) . ?
C13' C15' 1.518(5) . ?
C13' C16' 1.544(4) . ?
C13' C14' 1.545(4) . ?
C14' H14D 0.9600 . ?
C14' H14E 0.9600 . ?
C14' H14F 0.9600 . ?
C15' H15D 0.9600 . ?
C15' H15E 0.9600 . ?
C15' H15F 0.9600 . ?
C11' H11D 0.9600 . ?
C11' H11E 0.9600 . ?
C11' H11F 0.9600 . ?
C12' H12D 0.9600 . ?
C12' H12E 0.9600 . ?
C12' H12F 0.9600 . ?
C8A C4A 1.416(3) . ?
C16' H16D 0.9600 . ?
C16' H16E 0.9600 . ?
C16' H16F 0.9600 . ?
C13 C12 1.544(4) . ?
C13 H13A 0.9600 . ?
C13 H13B 0.9600 . ?
C13 H13C 0.9600 . ?
C12 C14 1.519(4) . ?
C12 C15 1.536(4) . ?
C12 C4 1.537(4) . ?
C4 C5 1.367(4) . ?
C4 C3A 1.421(4) . ?
C5 C6 1.414(4) . ?
C5 H5 0.9300 . ?
C6 C7 1.373(4) . ?
C6 H6 0.9300 . ?
C7 C7A 1.423(3) . ?
C7 C8 1.537(4) . ?
C8 C11 1.530(4) . ?
C8 C10 1.547(4) . ?
C8 C9 1.529(4) . ?
C9 H9A 0.9600 . ?
C9 H9B 0.9600 . ?
C9 H9C 0.9600 . ?
C10 H10A 0.9600 . ?
C10 H10B 0.9600 . ?
C10 H10C 0.9600 . ?
C14 H14A 0.9600 . ?
C14 H14B 0.9600 . ?
C14 H14C 0.9600 . ?
C15 H15A 0.9600 . ?
C15 H15B 0.9600 . ?
C15 H15C 0.9600 . ?
C3A C7A 1.441(3) . ?
C11 H11A 0.9600 . ?
C11 H11B 0.9600 . ?
C11 H11C 0.9600 . ?

loop_
_geom_torsion_atom_site_label_1
_geom_torsion_atom_site_label_2
_geom_torsion_atom_site_label_3
_geom_torsion_atom_site_label_4
_geom_torsion
_geom_torsion_site_symmetry_1
_geom_torsion_site_symmetry_2
_geom_torsion_site_symmetry_3
_geom_torsion_site_symmetry_4
_geom_torsion_publ_flag
O2 S3 N2 S1' 150.62(15) . . . . ?
O1 S3 N2 S1' -79.80(18) . . . . ?
N4 S3 N2 S1' 32.30(17) . . . . ?
C8A S1' N2 S3 -67.19(16) . . . . ?
O2 S3 N4 C4A -79.7(2) . . . . ?
O1 S3 N4 C4A 150.5(2) . . . . ?
N2 S3 N4 C4A 34.1(2) . . . . ?
S1 S2 N3 C3A -1.9(2) . . . . ?
C6' C7" C8' C8A 5.1(4) . . . . ?
C6' C7" C8' C9' -173.8(3) . . . . ?
C6' C7' C8' C8A 5.1(4) . . . . ?
Cl2 C7' C8' C8A -163.9(2) . . . . ?
C6' C7' C8' C9' -173.8(3) . . . . ?
Cl2 C7' C8' C9' 17.1(4) . . . . ?
C11' C9' C8' C7" -106.9(3) . . . . ?
C12' C9' C8' C7" 129.3(3) . . . . ?
C10' C9' C8' C7" 12.4(4) . . . . ?
C11' C9' C8' C7' -106.9(3) . . . . ?
C12' C9' C8' C7' 129.3(3) . . . . ?
C10' C9' C8' C7' 12.4(4) . . . . ?
C11' C9' C8' C8A 74.3(3) . . . . ?
C12' C9' C8' C8A -49.6(4) . . . . ?
C10' C9' C8' C8A -166.5(3) . . . . ?
C8' C7' C6' C5' -0.8(5) . . . . ?
Cl2 C7' C6' C5' 169.5(2) . . . . ?
C8' C7" C6' C5' -0.8(5) . . . . ?
C7' C6' C5' C4A -3.3(4) . . . . ?
C7" C6' C5' C4A -3.3(4) . . . . ?
C7' C6' C5' C13' 176.7(3) . . . . ?
C7" C6' C5' C13' 176.7(3) . . . . ?
C6' C5' C13' C15' 2.2(4) . . . . ?
C4A C5' C13' C15' -177.7(3) . . . . ?
C6' C5' C13' C16' -116.0(3) . . . . ?
C4A C5' C13' C16' 64.1(3) . . . . ?
C6' C5' C13' C14' 121.1(3) . . . . ?
C4A C5' C13' C14' -58.8(4) . . . . ?
C7" C8' C8A C4A -5.6(4) . . . . ?
C7' C8' C8A C4A -5.6(4) . . . . ?
C9' C8' C8A C4A 173.3(2) . . . . ?
C7" C8' C8A S1' 170.2(2) . . . . ?
C7' C8' C8A S1' 170.2(2) . . . . ?
C9' C8' C8A S1' -10.8(3) . . . . ?
N2 S1' C8A C4A 44.3(2) . . . . ?
N2 S1' C8A C8' -131.9(2) . . . . ?
C6' C5' C4A C8A 2.7(4) . . . . ?
C13' C5' C4A C8A -177.4(2) . . . . ?
C6' C5' C4A N4 179.1(2) . . . . ?
C13' C5' C4A N4 -0.9(4) . . . . ?
C8' C8A C4A C5' 1.9(4) . . . . ?
S1' C8A C4A C5' -174.30(19) . . . . ?
C8' C8A C4A N4 -174.8(2) . . . . ?
S1' C8A C4A N4 9.0(3) . . . . ?
S3 N4 C4A C5' 125.1(2) . . . . ?
S3 N4 C4A C8A -58.3(3) . . . . ?
C14 C12 C4 C5 2.1(4) . . . . ?
C15 C12 C4 C5 122.7(3) . . . . ?
C13 C12 C4 C5 -116.2(3) . . . . ?
C14 C12 C4 C3A -179.7(3) . . . . ?
C15 C12 C4 C3A -59.1(3) . . . . ?
C13 C12 C4 C3A 61.9(3) . . . . ?
C3A C4 C5 C6 -0.9(4) . . . . ?
C12 C4 C5 C6 177.3(3) . . . . ?
C4 C5 C6 C7 0.1(5) . . . . ?
C5 C6 C7 C7A 0.8(5) . . . . ?
C5 C6 C7 C8 -179.2(3) . . . . ?
C6 C7 C8 C11 -119.7(3) . . . . ?
C7A C7 C8 C11 60.3(3) . . . . ?
C6 C7 C8 C10 0.4(4) . . . . ?
C7A C7 C8 C10 -179.7(3) . . . . ?
C6 C7 C8 C9 118.0(3) . . . . ?
C7A C7 C8 C9 -62.1(3) . . . . ?
S2 N3 C3A C4 -176.5(2) . . . . ?
S2 N3 C3A C7A 1.7(3) . . . . ?
C5 C4 C3A N3 179.0(3) . . . . ?
C12 C4 C3A N3 0.7(4) . . . . ?
C5 C4 C3A C7A 0.9(4) . . . . ?
C12 C4 C3A C7A -177.4(2) . . . . ?
C6 C7 C7A C3A -0.8(4) . . . . ?
C8 C7 C7A C3A 179.3(2) . . . . ?
C6 C7 C7A S1 -178.3(2) . . . . ?
C8 C7 C7A S1 1.7(4) . . . . ?
N3 C3A C7A C7 -178.3(2) . . . . ?
C4 C3A C7A C7 -0.1(4) . . . . ?
N3 C3A C7A S1 -0.5(3) . . . . ?
C4 C3A C7A S1 177.70(19) . . . . ?
S2 S1 C7A C7 177.1(2) . . . . ?
S2 S1 C7A C3A -0.58(18) . . . . ?
